data_4335760
loop_
_publ_author_name
'Nikolay P. Tsvetkov'
'Chun-Hsing Chen'
'Jos\'e G. Andino'
'Richard L. Lord'
'Maren Pink'
'Ren\'e W. Buell'
'Kenneth G. Caulton'

_publ_section_title
;
 Synthesis and Oxidative Reactivity of 2,2'-Pyridylpyrrolide Complexes of
 Ni(II)
;
_journal_name_full 'Inorganic Chemistry'
_journal_page_first 9511
_journal_page_last 9521
_journal_paper_doi 10.1021/ic4011746
_journal_volume 52
_journal_year 2013
_chemical_formula_moiety 'C44 H22 F24 N8 Ni2 O1'
_chemical_formula_sum 'C44 H22 F24 N8 Ni2 O'
_chemical_formula_weight 1252.08
_space_group_IT_number 14
_symmetry_cell_setting monoclinic
_symmetry_space_group_name_Hall '-P 2ybc'
_symmetry_space_group_name_H-M 'P 1 21/c 1'
_atom_sites_solution_hydrogens geom
_atom_sites_solution_primary direct
_audit_creation_date 10-06-21
_audit_creation_method CRYSTALS_ver_14.06
_cell_angle_alpha 90
_cell_angle_beta 91.4730(10)
_cell_angle_gamma 90
_cell_formula_units_Z 4
_cell_length_a 11.1698(8)
_cell_length_b 21.7745(16)
_cell_length_c 19.0954(14)
_cell_measurement_reflns_used 9947
_cell_measurement_temperature 150
_cell_measurement_theta_max 28
_cell_measurement_theta_min 3
_cell_volume 4642.8(6)
_computing_cell_refinement 'Apex2 (Bruker AXS, 2006)'
_computing_data_collection 'Apex2 (Bruker AXS, 2006)'
_computing_data_reduction 'Apex2 (Bruker AXS, 2006)'
_computing_molecular_graphics 'CAMERON (Watkin et al., 1996)'
_computing_publication_material 'CRYSTALS (Betteridge et al., 2003)'
_computing_structure_refinement 'CRYSTALS (Betteridge et al., 2003)'
_computing_structure_solution 'SIR92 (Altomare et al., 1994)'
_diffrn_ambient_temperature 150
_diffrn_measured_fraction_theta_full 0.995
_diffrn_measured_fraction_theta_max 0.990
_diffrn_measurement_device Area
_diffrn_measurement_device_type 'Bruker Kappa Apex2'
_diffrn_measurement_method '\f & \w scans'
_diffrn_radiation_monochromator graphite
_diffrn_radiation_type 'Mo K\a'
_diffrn_radiation_wavelength 0.71073
_diffrn_reflns_av_R_equivalents 0.000
_diffrn_reflns_limit_h_max 15
_diffrn_reflns_limit_h_min -15
_diffrn_reflns_limit_k_max 30
_diffrn_reflns_limit_k_min -30
_diffrn_reflns_limit_l_max 26
_diffrn_reflns_limit_l_min -26
_diffrn_reflns_number 51146
_diffrn_reflns_theta_full 26.417
_diffrn_reflns_theta_max 30.020
_diffrn_reflns_theta_min 2.050
_diffrn_standards_number 0
_exptl_absorpt_coefficient_mu 0.955
_exptl_absorpt_correction_T_max 0.83
_exptl_absorpt_correction_T_min 0.82
_exptl_absorpt_correction_type multi-scan
_exptl_absorpt_process_details 'DENZO/SCALEPACK (Otwinowski & Minor, 1997)'
_exptl_crystal_colour red
_exptl_crystal_density_diffrn 1.791
_exptl_crystal_description prism
_exptl_crystal_F_000 2488.000
_exptl_crystal_size_max 0.410
_exptl_crystal_size_mid 0.214
_exptl_crystal_size_min 0.192
_refine_diff_density_max 1.52
_refine_diff_density_min -1.52
_refine_ls_extinction_method none
_refine_ls_goodness_of_fit_ref 0.9567
_refine_ls_hydrogen_treatment none
_refine_ls_matrix_type full
_refine_ls_number_parameters 661
_refine_ls_number_reflns 13433
_refine_ls_number_restraints 9
_refine_ls_R_factor_all 0.1015
_refine_ls_R_factor_gt 0.0661
_refine_ls_shift/su_max 0.0047567
_refine_ls_shift/su_mean 0.0000769
_refine_ls_structure_factor_coef Fsqd
_refine_ls_weighting_details
;
 Method= Modified Sheldrick 
 w=1/[\s^2^(F^2^) + ( 0.09P)^2^ +14.92P] 
 ,where P=(max(Fo^2^,0) + 2Fc^2^)/3 
;
_refine_ls_weighting_scheme calc
_refine_ls_wR_factor_all 0.1974
_refine_ls_wR_factor_gt 0.1750
_refine_ls_wR_factor_ref 0.1974
_reflns_limit_h_max 15
_reflns_limit_h_min -15
_reflns_limit_k_max 30
_reflns_limit_k_min 0
_reflns_limit_l_max 26
_reflns_limit_l_min 0
_reflns_number_gt 8160
_reflns_number_total 13433
_reflns_threshold_expression I>2.0\s(I)
_oxford_diffrn_Wilson_B_factor 2.60
_oxford_diffrn_Wilson_scale 128.55
_oxford_refine_ls_r_factor_ref 0.1015
_oxford_refine_ls_scale 0.08510(3)
_oxford_reflns_number_all 13433
_oxford_reflns_threshold_expression_ref I>-10.0\s(I)
_oxford_structure_analysis_title 'mo_10063_0m in P2(1)/c'
_cod_data_source_file ic4011746_si_004.cif
_cod_data_source_block 10063
_cod_original_sg_symbol_H-M 'P 21/c '
_cod_original_formula_sum 'C44 H22 F24 N8 Ni2 O1'
_cod_database_code 4335760

loop_
_symmetry_equiv_pos_as_xyz
x,y,z
-x,-y,-z
x,-y+1/2,z+1/2
-x,y+1/2,-z+1/2

loop_
_atom_site_label
_atom_site_type_symbol
_atom_site_fract_x
_atom_site_fract_y
_atom_site_fract_z
_atom_site_U_iso_or_equiv
_atom_site_occupancy
_atom_site_adp_type
_atom_site_refinement_flags_posn
_atom_site_refinement_flags_occupancy
_atom_site_disorder_assembly
_atom_site_disorder_group
Ni1 Ni 0.05727(4) 0.65537(2) 0.09695(2) 0.0282 1.0000 Uani . . . .
Ni2 Ni 0.38407(4) 0.46095(3) 0.30218(2) 0.0312 1.0000 Uani . . . .
F101 F 0.1668(9) 0.6842(4) 0.4251(4) 0.068(3) 0.496(16) Uiso . P 1 1
F102 F 0.3174(8) 0.6775(4) 0.3579(4) 0.061(2) 0.496(16) Uiso . P 1 1
F103 F 0.2211(6) 0.7608(3) 0.3685(4) 0.0434(18) 0.496(16) Uiso . P 1 1
F111 F -0.2201 0.6281 0.2366 0.0658 0.536(4) Uani . P 1 3
F112 F -0.1206 0.5697 0.1741 0.0803 0.536(4) Uani . P 1 3
F113 F -0.1377 0.5523 0.2850 0.0895 0.536(4) Uani . P 1 3
F114 F -0.1968 0.5959 0.2776 0.1077 0.464(4) Uani . P 1 4
F115 F -0.1756 0.6154 0.1710 0.0838 0.464(4) Uani . P 1 4
F116 F -0.0896 0.5402 0.2191 0.0656 0.464(4) Uani . P 1 4
F211 F 0.1502(3) 0.60015(17) -0.18760(15) 0.0684 1.0000 Uani . . . .
F212 F -0.0277(4) 0.56410(17) -0.19287(16) 0.0783 1.0000 Uani . . . .
F213 F 0.0081(4) 0.65316(18) -0.23521(14) 0.0815 1.0000 Uani . . . .
F221 F -0.1595 0.8036 -0.0485 0.0823 0.617(5) Uani . P 1 5
F222 F -0.2052 0.7485 0.0379 0.0980 0.617(5) Uani . P 1 5
F223 F -0.0440 0.7878 0.0486 0.1108 0.617(5) Uani . P 1 5
F224 F -0.125(1) 0.7587(5) 0.0655(6) 0.083(3) 0.383(5) Uiso . P 1 6
F225 F -0.2147(11) 0.7832(6) -0.0260(6) 0.098(4) 0.383(5) Uiso . P 1 6
F226 F -0.0334(8) 0.8160(4) 0.0019(5) 0.068(3) 0.383(5) Uiso . P 1 6
F321 F 0.5772(3) 0.32328(17) 0.07338(16) 0.0692 1.0000 Uani . . . .
F322 F 0.4160(3) 0.35141(15) 0.01999(15) 0.0621 1.0000 Uani . . . .
F323 F 0.5815(3) 0.39735(17) -0.00156(14) 0.0653 1.0000 Uani . . . .
F331 F 0.5721(3) 0.60561(17) 0.14064(16) 0.0660 1.0000 Uani . . . .
F332 F 0.5309(3) 0.58261(17) 0.24679(15) 0.0696 1.0000 Uani . . . .
F333 F 0.3899(3) 0.60307(14) 0.17188(18) 0.0604 1.0000 Uani . . . .
F431 F 0.4650(3) 0.33406(12) 0.55816(14) 0.0487 1.0000 Uani . . . .
F432 F 0.3376(3) 0.38013(16) 0.62170(13) 0.0575 1.0000 Uani . . . .
F433 F 0.5079(2) 0.42211(12) 0.60263(12) 0.0434 1.0000 Uani . . . .
F441 F 0.0180 0.4591 0.4446 0.0541 0.682(4) Uani . P 1 7
F442 F 0.1033 0.5376 0.4025 0.0446 0.682(4) Uani . P 1 7
F443 F 0.0877 0.4545 0.3409 0.0517 0.682(4) Uani . P 1 7
F444 F 0.0391(14) 0.5238(6) 0.4251(7) 0.127(6) 0.318(4) Uiso D P 1 8
F445 F 0.1441(8) 0.4973(4) 0.3277(3) 0.053(2) 0.318(4) Uiso D P 1 8
F446 F 0.0378(14) 0.4246(6) 0.3848(7) 0.126(6) 0.318(4) Uiso D P 1 8
F1011 F 0.2149(12) 0.6950(5) 0.4171(5) 0.086(3) 0.504(16) Uiso . P 1 2
F1012 F 0.3529(7) 0.6950(4) 0.3395(4) 0.055(2) 0.504(16) Uiso . P 1 2
F1013 F 0.2436(7) 0.7751(4) 0.3479(5) 0.061(2) 0.504(16) Uiso . P 1 2
O1 O 0.2663(6) 0.5406(3) 0.2814(3) 0.1021 1.0000 Uani D . . .
N1 N 0.2050(3) 0.70539(15) 0.11293(18) 0.0332 1.0000 Uani . . . .
N2 N 0.0542(3) 0.65710(15) 0.19820(16) 0.0306 1.0000 Uani . . . .
N3 N 0.1164(3) 0.57659(15) 0.05630(16) 0.0282 1.0000 Uani . . . .
N4 N 0.0010(3) 0.66823(16) 0.00153(17) 0.0329 1.0000 Uani . . . .
N5 N 0.3415(3) 0.37439(16) 0.27008(16) 0.0316 1.0000 Uani . . . .
N6 N 0.4352(3) 0.46687(16) 0.20317(15) 0.0304 1.0000 Uani . . . .
N7 N 0.5443(3) 0.44096(16) 0.34941(16) 0.0301 1.0000 Uani . . . .
N8 N 0.3303(3) 0.45628(14) 0.40006(15) 0.0256 1.0000 Uani . . . .
C1 C 0.2755(4) 0.7263(2) 0.0631(3) 0.0474 1.0000 Uani . . . .
C2 C 0.3771(5) 0.7602(3) 0.0795(4) 0.0678 1.0000 Uani . . . .
C3 C 0.4035(5) 0.7736(3) 0.1490(4) 0.0727 1.0000 Uani . . . .
C4 C 0.3317(5) 0.7524(2) 0.1998(4) 0.0600 1.0000 Uani . . . .
C5 C 0.2317(4) 0.71709(18) 0.1820(2) 0.0373 1.0000 Uani . . . .
C6 C 0.1486(4) 0.68847(19) 0.2292(2) 0.0353 1.0000 Uani . . . .
C7 C 0.1378(5) 0.6829(2) 0.3018(2) 0.0472 1.0000 Uani D . . .
C8 C 0.0365(6) 0.6482(2) 0.3153(2) 0.0527 1.0000 Uani . . . .
C9 C -0.0112(4) 0.63334(19) 0.2501(2) 0.0368 1.0000 Uani . . . .
C10 C 0.2135(9) 0.7040(5) 0.3641(5) 0.039(2) 0.496(16) Uiso D P 1 1
C11 C -0.1182(5) 0.5967(2) 0.2336(3) 0.0499 1.0000 Uani . . . .
C12 C 0.1670(4) 0.52929(19) 0.0919(2) 0.0343 1.0000 Uani . . . .
C13 C 0.2054(4) 0.4775(2) 0.0590(2) 0.0385 1.0000 Uani . . . .
C14 C 0.1926(4) 0.4726(2) -0.0127(3) 0.0399 1.0000 Uani . . . .
C15 C 0.1409(4) 0.52108(19) -0.0503(2) 0.0348 1.0000 Uani . . . .
C16 C 0.1023(3) 0.57284(17) -0.01454(19) 0.0283 1.0000 Uani . . . .
C17 C 0.0415(3) 0.62612(18) -0.04566(18) 0.0295 1.0000 Uani . . . .
C18 C 0.0105(4) 0.6446(2) -0.1135(2) 0.0373 1.0000 Uani . . . .
C19 C -0.0538(4) 0.7010(2) -0.1067(2) 0.0425 1.0000 Uani . . . .
C20 C -0.0562(4) 0.7130(2) -0.0362(2) 0.0400 1.0000 Uani . . . .
C21 C 0.0349(5) 0.6161(2) -0.1812(2) 0.0520 1.0000 Uani . . . .
C22 C -0.1093(6) 0.7664(3) -0.0015(3) 0.0612 1.0000 Uani . . . .
C23 C 0.2879(4) 0.3318(2) 0.3083(2) 0.0403 1.0000 Uani . . . .
C24 C 0.2736(5) 0.2716(2) 0.2855(3) 0.0489 1.0000 Uani . . . .
C25 C 0.3197(5) 0.2558(3) 0.2213(3) 0.0556 1.0000 Uani . . . .
C26 C 0.3749(4) 0.2998(2) 0.1813(2) 0.0464 1.0000 Uani . . . .
C27 C 0.3847(3) 0.3597(2) 0.20592(19) 0.0329 1.0000 Uani . . . .
C28 C 0.4385(3) 0.4117(2) 0.16995(18) 0.0315 1.0000 Uani . . . .
C29 C 0.4950(4) 0.4186(2) 0.10585(19) 0.0370 1.0000 Uani . . . .
C30 C 0.5261(4) 0.4808(2) 0.1006(2) 0.0384 1.0000 Uani . . . .
C31 C 0.4894(3) 0.5085(2) 0.1612(2) 0.0354 1.0000 Uani . . . .
C32 C 0.5171(5) 0.3733(3) 0.0508(2) 0.0494 1.0000 Uani . . . .
C33 C 0.4955(4) 0.5740(2) 0.1803(2) 0.0451 1.0000 Uani . . . .
C34 C 0.6509(4) 0.4390(2) 0.3191(2) 0.0422 1.0000 Uani . . . .
C35 C 0.7552(4) 0.4250(2) 0.3560(2) 0.0456 1.0000 Uani . . . .
C36 C 0.7493(4) 0.4126(2) 0.4266(2) 0.0423 1.0000 Uani . . . .
C37 C 0.6400(3) 0.41582(19) 0.4590(2) 0.0314 1.0000 Uani . . . .
C38 C 0.5380(3) 0.42981(17) 0.41924(18) 0.0254 1.0000 Uani . . . .
C39 C 0.4159(3) 0.43424(16) 0.44574(17) 0.0232 1.0000 Uani . . . .
C40 C 0.3635(3) 0.41930(17) 0.50941(18) 0.0266 1.0000 Uani . . . .
C41 C 0.2417(3) 0.43336(19) 0.5019(2) 0.0320 1.0000 Uani . . . .
C42 C 0.2257(3) 0.45556(18) 0.4345(2) 0.0302 1.0000 Uani . . . .
C43 C 0.4178(4) 0.3897(2) 0.57229(19) 0.0358 1.0000 Uani . . . .
C44 C 0.1143(4) 0.4766(2) 0.3984(3) 0.0507 1.0000 Uani D . . .
C101 C 0.2373(10) 0.7131(6) 0.3480(7) 0.058(4) 0.504(16) Uiso D P 1 2
H1 H 0.302(4) 0.561(2) 0.244(2) 0.0500 1.0000 Uiso D . . .
H2 H 0.217(7) 0.544(4) 0.321(3) 0.1178 1.0000 Uiso D . . .
H11 H 0.2564 0.7183 0.0160 0.0571 1.0000 Uiso R . . .
H21 H 0.4271 0.7735 0.0449 0.0806 1.0000 Uiso R . . .
H31 H 0.4698 0.7969 0.1616 0.0879 1.0000 Uiso R . . .
H41 H 0.3499 0.7609 0.2470 0.0723 1.0000 Uiso R . . .
H81 H 0.0076 0.6368 0.3584 0.0628 1.0000 Uiso R . . .
H121 H 0.1752 0.5328 0.1407 0.0408 1.0000 Uiso R . . .
H131 H 0.2404 0.4466 0.0853 0.0462 1.0000 Uiso R . . .
H141 H 0.2189 0.4373 -0.0358 0.0483 1.0000 Uiso R . . .
H151 H 0.1326 0.5192 -0.0990 0.0421 1.0000 Uiso R . . .
H191 H -0.0879 0.7241 -0.1430 0.0512 1.0000 Uiso R . . .
H231 H 0.2603 0.3432 0.3514 0.0485 1.0000 Uiso R . . .
H241 H 0.2349 0.2423 0.3133 0.0581 1.0000 Uiso R . . .
H251 H 0.3117 0.2158 0.2049 0.0659 1.0000 Uiso R . . .
H261 H 0.4050 0.2894 0.1380 0.0560 1.0000 Uiso R . . .
H301 H 0.5640 0.4994 0.0631 0.0459 1.0000 Uiso R . . .
H341 H 0.6545 0.4475 0.2716 0.0509 1.0000 Uiso R . . .
H351 H 0.8285 0.4244 0.3332 0.0548 1.0000 Uiso R . . .
H361 H 0.8196 0.4016 0.4522 0.0516 1.0000 Uiso R . . .
H371 H 0.6363 0.4085 0.5067 0.0384 1.0000 Uiso R . . .
H411 H 0.1839 0.4294 0.5354 0.0388 1.0000 Uiso R . . .

loop_
_atom_site_aniso_label
_atom_site_aniso_U_11
_atom_site_aniso_U_22
_atom_site_aniso_U_33
_atom_site_aniso_U_23
_atom_site_aniso_U_13
_atom_site_aniso_U_12
Ni1 0.0333(2) 0.0310(3) 0.0202(2) -0.00482(18) -0.00126(17) 0.00105(19)
Ni2 0.0318(2) 0.0434(3) 0.0183(2) 0.00358(19) 0.00065(17) -0.0082(2)
F111 0.0582 0.0584 0.0805 -0.0052 -0.0048 0.0051
F112 0.0774 0.0895 0.0754 -0.0314 0.0255 -0.0231
F113 0.0812 0.0688 0.1188 0.0387 0.0109 -0.0099
F114 0.0969 0.1167 0.1125 -0.0428 0.0600 -0.0373
F115 0.0580 0.0707 0.1219 0.0100 -0.0170 -0.0116
F116 0.0803 0.0401 0.0766 -0.0173 0.0053 -0.0032
F211 0.091(2) 0.075(2) 0.0403(16) -0.0089(15) 0.0278(16) 0.0107(19)
F212 0.127(3) 0.069(2) 0.0393(16) -0.0224(15) -0.0056(18) -0.026(2)
F213 0.142(4) 0.080(2) 0.0224(13) 0.0057(14) 0.0004(17) 0.011(2)
F221 0.1072 0.0659 0.0738 0.0093 0.0057 0.0419
F222 0.1084 0.0885 0.0988 -0.0054 0.0370 0.0155
F223 0.1180 0.0903 0.1235 -0.0460 -0.0047 0.0220
F321 0.084(2) 0.080(2) 0.0448(16) 0.0085(15) 0.0177(15) 0.0499(19)
F322 0.076(2) 0.068(2) 0.0409(15) -0.0163(14) -0.0042(14) 0.0154(17)
F323 0.079(2) 0.085(2) 0.0323(14) 0.0044(14) 0.0247(14) 0.0212(18)
F331 0.071(2) 0.078(2) 0.0493(17) 0.0168(16) 0.0012(15) -0.0312(17)
F332 0.103(3) 0.074(2) 0.0306(14) -0.0005(14) -0.0133(15) -0.0142(19)
F333 0.0614(18) 0.0425(16) 0.077(2) -0.0009(15) -0.0026(16) 0.0063(14)
F431 0.0675(18) 0.0368(14) 0.0410(14) 0.0075(11) -0.0167(12) -0.0008(12)
F432 0.0613(17) 0.083(2) 0.0284(12) 0.0146(14) 0.0085(12) -0.0209(16)
F433 0.0546(15) 0.0489(15) 0.0261(11) -0.0005(10) -0.0077(10) -0.0144(12)
F441 0.0349 0.0673 0.0605 0.0008 0.0086 0.0003
F442 0.0417 0.0478 0.0443 0.0048 0.0015 0.0167
F443 0.0391 0.0716 0.0438 -0.0150 -0.0096 0.0083
O1 0.109(4) 0.112(4) 0.087(4) 0.035(3) 0.042(3) 0.043(3)
N1 0.0357(17) 0.0254(16) 0.0386(17) 0.0012(13) 0.0009(13) 0.0010(13)
N2 0.0441(18) 0.0248(15) 0.0227(14) -0.0066(12) -0.0015(12) -0.0012(13)
N3 0.0280(14) 0.0294(16) 0.0269(14) -0.0019(12) -0.0037(11) 0.0004(12)
N4 0.0386(17) 0.0331(18) 0.0269(15) -0.0031(13) -0.0020(13) 0.0095(14)
N5 0.0304(15) 0.0421(19) 0.0222(14) 0.0015(13) 0.0017(12) -0.0002(13)
N6 0.0276(15) 0.0435(19) 0.0201(13) 0.0062(13) 0.0017(11) 0.0045(13)
N7 0.0266(14) 0.0411(18) 0.0228(14) -0.0005(13) 0.0040(11) -0.0047(13)
N8 0.0280(14) 0.0255(15) 0.0233(13) 0.0001(11) -0.0003(11) -0.0021(12)
C1 0.049(3) 0.031(2) 0.064(3) 0.007(2) 0.017(2) 0.0022(19)
C2 0.053(3) 0.038(3) 0.113(5) 0.011(3) 0.030(3) -0.005(2)
C3 0.045(3) 0.043(3) 0.130(6) -0.005(4) 0.001(3) -0.015(2)
C4 0.050(3) 0.041(3) 0.088(4) -0.014(3) -0.023(3) -0.007(2)
C5 0.038(2) 0.0241(19) 0.049(2) -0.0038(17) -0.0096(17) 0.0016(15)
C6 0.045(2) 0.030(2) 0.0302(19) -0.0071(15) -0.0141(16) 0.0080(16)
C7 0.072(3) 0.039(2) 0.029(2) -0.0081(18) -0.015(2) 0.016(2)
C8 0.093(4) 0.041(3) 0.0243(19) -0.0005(18) 0.008(2) 0.018(3)
C9 0.055(2) 0.0264(19) 0.0299(18) -0.0027(15) 0.0121(17) 0.0043(17)
C11 0.059(3) 0.035(2) 0.057(3) -0.012(2) 0.030(2) -0.004(2)
C12 0.0329(19) 0.034(2) 0.0354(19) 0.0046(16) -0.0073(15) 0.0000(15)
C13 0.0308(19) 0.031(2) 0.054(3) 0.0040(18) -0.0053(17) 0.0026(15)
C14 0.033(2) 0.030(2) 0.058(3) -0.0064(19) 0.0080(18) 0.0030(16)
C15 0.0347(19) 0.034(2) 0.036(2) -0.0079(16) 0.0061(15) -0.0007(16)
C16 0.0261(16) 0.0286(19) 0.0300(17) -0.0031(14) 0.0000(13) -0.0017(14)
C17 0.0351(18) 0.0303(19) 0.0229(16) -0.0031(14) -0.0013(13) 0.0018(15)
C18 0.048(2) 0.040(2) 0.0233(17) -0.0041(16) -0.0038(16) 0.0036(18)
C19 0.054(3) 0.040(2) 0.033(2) 0.0068(18) -0.0095(18) 0.005(2)
C20 0.048(2) 0.040(2) 0.0316(19) 0.0004(17) -0.0046(17) 0.0141(19)
C21 0.081(4) 0.051(3) 0.024(2) -0.0062(19) -0.001(2) -0.003(3)
C22 0.077(4) 0.060(3) 0.046(3) 0.000(2) -0.007(3) 0.029(3)
C23 0.042(2) 0.046(3) 0.034(2) -0.0002(18) 0.0070(17) -0.0072(18)
C24 0.058(3) 0.043(3) 0.045(3) -0.002(2) 0.005(2) -0.009(2)
C25 0.072(4) 0.045(3) 0.051(3) -0.007(2) 0.003(3) -0.002(2)
C26 0.053(3) 0.050(3) 0.036(2) -0.003(2) 0.0035(19) 0.011(2)
C27 0.0323(18) 0.042(2) 0.0238(17) 0.0029(15) -0.0013(14) 0.0061(16)
C28 0.0312(18) 0.045(2) 0.0185(15) 0.0044(15) 0.0013(13) 0.0113(16)
C29 0.0338(19) 0.055(3) 0.0220(17) 0.0056(17) 0.0016(14) 0.0157(18)
C30 0.036(2) 0.058(3) 0.0216(17) 0.0097(17) 0.0036(14) 0.0085(18)
C31 0.0289(18) 0.053(3) 0.0242(17) 0.0103(17) -0.0007(14) 0.0010(17)
C32 0.058(3) 0.065(3) 0.0258(19) 0.006(2) 0.0108(19) 0.030(2)
C33 0.048(3) 0.058(3) 0.028(2) 0.0096(19) -0.0046(17) -0.011(2)
C34 0.032(2) 0.064(3) 0.030(2) -0.0025(19) 0.0080(15) -0.0072(19)
C35 0.0269(19) 0.066(3) 0.044(2) -0.003(2) 0.0094(17) -0.0055(19)
C36 0.0265(19) 0.053(3) 0.047(2) -0.004(2) -0.0046(17) -0.0029(17)
C37 0.0280(17) 0.036(2) 0.0299(18) 0.0009(15) -0.0004(14) -0.0025(15)
C38 0.0272(16) 0.0253(17) 0.0236(16) -0.0005(13) 0.0021(12) -0.0022(13)
C39 0.0259(16) 0.0218(16) 0.0218(15) 0.0008(12) -0.0002(12) -0.0027(12)
C40 0.0312(17) 0.0273(18) 0.0214(15) -0.0013(13) 0.0022(13) -0.0054(14)
C41 0.0318(18) 0.035(2) 0.0298(18) -0.0063(15) 0.0110(14) -0.0067(15)
C42 0.0269(16) 0.0301(19) 0.0335(18) -0.0052(15) 0.0011(14) -0.0006(14)
C43 0.045(2) 0.041(2) 0.0217(16) 0.0028(15) -0.0001(15) -0.0121(18)
C44 0.030(2) 0.046(3) 0.076(3) -0.008(2) -0.007(2) 0.0062(18)

loop_
_atom_type_symbol
_atom_type_scat_dispersion_real
_atom_type_scat_dispersion_imag
_atom_type_scat_Cromer_Mann_a1
_atom_type_scat_Cromer_Mann_b1
_atom_type_scat_Cromer_Mann_a2
_atom_type_scat_Cromer_Mann_b2
_atom_type_scat_Cromer_Mann_a3
_atom_type_scat_Cromer_Mann_b3
_atom_type_scat_Cromer_Mann_a4
_atom_type_scat_Cromer_Mann_b4
_atom_type_scat_Cromer_Mann_c
_atom_type_scat_source
C 0.0033 0.0016 2.3100 20.8439 1.0200 10.2075 1.5886 0.5687 0.8650 51.6512 0.2156 'International Tables Vol C 4.2.6.8 and 6.1.1.4'
H 0.0000 0.0000 0.4930 10.5109 0.3229 26.1257 0.1402 3.1424 0.0408 57.7998 0.0030 'International Tables Vol C 4.2.6.8 and 6.1.1.4'
N 0.0061 0.0033 12.2126 0.0057 3.1322 9.8933 2.0125 28.9975 1.1663 0.5826 -11.5290 'International Tables Vol C 4.2.6.8 and 6.1.1.4'
O 0.0106 0.0060 3.0485 13.2771 2.2868 5.7011 1.5463 0.3239 0.8670 32.9089 0.2508 'International Tables Vol C 4.2.6.8 and 6.1.1.4'
F 0.0171 0.0103 3.5392 10.2825 2.6412 4.2944 1.5170 0.2615 1.0243 26.1476 0.2776 'International Tables Vol C 4.2.6.8 and 6.1.1.4'
Ni 0.3393 1.1124 12.8376 3.8785 7.2920 0.2565 4.4438 12.1763 2.3800 66.3421 1.0341 'International Tables Vol C 4.2.6.8 and 6.1.1.4'

loop_
_geom_angle_atom_site_label_1
_geom_angle_atom_site_label_2
_geom_angle_atom_site_label_3
_geom_angle
_geom_angle_publ_flag
N1 Ni1 N2 82.66(14) yes
N1 Ni1 N3 104.33(13) yes
N2 Ni1 N3 114.74(13) yes
N1 Ni1 N4 108.25(15) yes
N2 Ni1 N4 157.76(14) yes
N3 Ni1 N4 82.02(13) yes
O1 Ni2 N5 122.7(2) yes
O1 Ni2 N6 87.84(17) yes
N5 Ni2 N6 81.06(13) yes
O1 Ni2 N7 139.7(2) yes
N5 Ni2 N7 97.57(13) yes
N6 Ni2 N7 99.47(12) yes
O1 Ni2 N8 90.94(16) yes
N5 Ni2 N8 99.36(12) yes
N6 Ni2 N8 178.74(13) yes
N7 Ni2 N8 81.67(12) yes
Ni2 O1 H1 104(3) no
Ni2 O1 H2 106(6) no
H1 O1 H2 147(7) no
Ni1 N1 C1 125.4(3) yes
Ni1 N1 C5 114.1(3) yes
C1 N1 C5 120.5(4) yes
Ni1 N2 C6 114.0(3) yes
Ni1 N2 C9 138.6(3) yes
C6 N2 C9 107.3(3) yes
Ni1 N3 C12 126.7(3) yes
Ni1 N3 C16 114.0(2) yes
C12 N3 C16 119.4(3) yes
Ni1 N4 C17 114.7(2) yes
Ni1 N4 C20 137.7(3) yes
C17 N4 C20 106.8(3) yes
Ni2 N5 C23 125.8(3) yes
Ni2 N5 C27 113.7(3) yes
C23 N5 C27 120.2(4) yes
Ni2 N6 C28 113.4(3) yes
Ni2 N6 C31 138.0(3) yes
C28 N6 C31 107.2(3) yes
Ni2 N7 C34 126.7(3) yes
Ni2 N7 C38 114.0(2) yes
C34 N7 C38 119.2(3) yes
Ni2 N8 C39 113.4(2) yes
Ni2 N8 C42 138.1(2) yes
C39 N8 C42 106.5(3) yes
N1 C1 C2 121.2(5) yes
N1 C1 H11 120.0 no
C2 C1 H11 118.8 no
C1 C2 C3 118.9(5) yes
C1 C2 H21 120.9 no
C3 C2 H21 120.2 no
C2 C3 C4 119.9(5) yes
C2 C3 H31 121.0 no
C4 C3 H31 119.1 no
C3 C4 C5 120.0(6) yes
C3 C4 H41 120.2 no
C5 C4 H41 119.8 no
C4 C5 N1 119.4(5) yes
C4 C5 C6 127.5(5) yes
N1 C5 C6 113.0(3) yes
Ni1 C5 C6 73.2(2) yes
C5 C6 N2 116.2(3) yes
C5 C6 C7 136.5(4) yes
N2 C6 C7 107.3(4) yes
C6 C7 C8 108.8(4) yes
C6 C7 C10 133.8(7) yes
C8 C7 C10 117.4(6) yes
C6 C7 C8 108.8(4) yes
C6 C7 C101 116.7(7) yes
C8 C7 C101 134.5(7) yes
C7 C8 C9 104.9(4) yes
C7 C8 H81 127.9 no
C9 C8 H81 127.2 no
C8 C9 N2 111.6(4) yes
C8 C9 C11 128.0(4) yes
N2 C9 C11 120.4(4) yes
C7 C10 F101 111.0(8) yes
C7 C10 F102 105.9(7) yes
F101 C10 F102 107.5(9) yes
C7 C10 F103 113.0(7) yes
F101 C10 F103 106.5(8) yes
F102 C10 F103 112.8(9) yes
C9 C11 F113 111.5(4) yes
C9 C11 F111 113.9(4) yes
F113 C11 F111 100.2(3) yes
C9 C11 F112 116.1(4) yes
F113 C11 F112 107.8(3) yes
F111 C11 F112 106.1(4) yes
C9 C11 F115 112.1(4) yes
C9 C11 F116 110.9(4) yes
F115 C11 F116 101.7(3) yes
C9 C11 F114 116.9(4) yes
F115 C11 F114 105.5(4) yes
F116 C11 F114 108.5(4) yes
N3 C12 C13 122.1(4) yes
N3 C12 H121 117.8 no
C13 C12 H121 120.1 no
C12 C13 C14 119.7(4) yes
C12 C13 H131 119.1 no
C14 C13 H131 121.2 no
C13 C14 C15 119.0(4) yes
C13 C14 H141 120.3 no
C15 C14 H141 120.7 no
C14 C15 C16 119.4(4) yes
C14 C15 H151 120.6 no
C16 C15 H151 120.1 no
C15 C16 N3 120.5(4) yes
C15 C16 C17 126.1(3) yes
N3 C16 C17 113.4(3) yes
C16 C17 N4 114.9(3) yes
C16 C17 C18 135.2(4) yes
N4 C17 C18 109.9(3) yes
C17 C18 C19 106.1(3) yes
C17 C18 C21 130.6(4) yes
C19 C18 C21 123.3(4) yes
C18 C19 C20 105.9(4) yes
C18 C19 H191 126.4 no
C20 C19 H191 127.7 no
C19 C20 N4 111.3(4) yes
C19 C20 C22 127.6(4) yes
N4 C20 C22 121.1(4) yes
C18 C21 F212 113.3(4) yes
C18 C21 F211 113.0(4) yes
F212 C21 F211 105.2(5) yes
C18 C21 F213 112.5(4) yes
F212 C21 F213 105.9(4) yes
F211 C21 F213 106.4(4) yes
C20 C22 F222 110.5(5) yes
C20 C22 F221 110.4(4) yes
F222 C22 F221 102.8(4) yes
C20 C22 F223 113.4(4) yes
F222 C22 F223 97.5(4) yes
F221 C22 F223 120.5(5) yes
C20 C22 F226 112.8(6) yes
C20 C22 F224 114.0(6) yes
F226 C22 F224 98.9(7) yes
C20 C22 F225 115.5(7) yes
F226 C22 F225 110.2(8) yes
F224 C22 F225 103.9(8) yes
N5 C23 C24 122.3(4) yes
N5 C23 H231 117.9 no
C24 C23 H231 119.8 no
C23 C24 C25 117.9(5) yes
C23 C24 H241 121.0 no
C25 C24 H241 121.1 no
C24 C25 C26 120.0(5) yes
C24 C25 H251 119.8 no
C26 C25 H251 120.2 no
C25 C26 C27 119.7(4) yes
C25 C26 H261 120.1 no
C27 C26 H261 120.2 no
C26 C27 N5 119.8(4) yes
C26 C27 C28 126.7(4) yes
N5 C27 C28 113.5(4) yes
C27 C28 N6 116.7(3) yes
C27 C28 C29 134.0(4) yes
N6 C28 C29 109.3(4) yes
C28 C29 C30 106.5(4) yes
C28 C29 C32 129.9(4) yes
C30 C29 C32 123.5(4) yes
C29 C30 C31 106.5(4) yes
C29 C30 H301 126.2 no
C31 C30 H301 127.3 no
C30 C31 N6 110.4(4) yes
C30 C31 C33 128.3(4) yes
N6 C31 C33 121.2(4) yes
C29 C32 F323 111.8(5) yes
C29 C32 F322 113.3(4) yes
F323 C32 F322 105.7(4) yes
C29 C32 F321 114.0(4) yes
F323 C32 F321 106.3(4) yes
F322 C32 F321 105.1(5) yes
C31 C33 F331 112.4(4) yes
C31 C33 F333 113.0(4) yes
F331 C33 F333 105.1(4) yes
C31 C33 F332 112.5(4) yes
F331 C33 F332 106.7(4) yes
F333 C33 F332 106.6(4) yes
N7 C34 C35 122.3(4) yes
N7 C34 H341 118.6 no
C35 C34 H341 119.0 no
C34 C35 C36 118.8(4) yes
C34 C35 H351 120.2 no
C36 C35 H351 121.0 no
C35 C36 C37 119.4(4) yes
C35 C36 H361 119.6 no
C37 C36 H361 120.9 no
C36 C37 C38 119.2(4) yes
C36 C37 H371 119.5 no
C38 C37 H371 121.3 no
C37 C38 N7 120.9(3) yes
C37 C38 C39 125.6(3) yes
N7 C38 C39 113.4(3) yes
C38 C39 N8 116.4(3) yes
C38 C39 C40 134.1(3) yes
N8 C39 C40 109.6(3) yes
C39 C40 C41 106.7(3) yes
C39 C40 C43 129.4(3) yes
C41 C40 C43 123.8(3) yes
C40 C41 C42 105.9(3) yes
C40 C41 H411 127.0 no
C42 C41 H411 127.0 no
C41 C42 N8 111.3(3) yes
C41 C42 C44 129.0(4) yes
N8 C42 C44 119.7(4) yes
C40 C43 F431 112.5(3) yes
C40 C43 F433 113.9(3) yes
F431 C43 F433 105.4(3) yes
C40 C43 F432 111.9(4) yes
F431 C43 F432 105.9(3) yes
F433 C43 F432 106.6(3) yes
F441 C44 C42 105.2(3) yes
F441 C44 F442 98.9(3) yes
C42 C44 F442 111.0(3) yes
F441 C44 F443 105.9(3) yes
C42 C44 F443 118.5(4) yes
F442 C44 F443 114.8(4) yes
F445 C44 C42 108.4(5) yes
F445 C44 F446 102.8(4) yes
C42 C44 F446 109.3(8) yes
F445 C44 F444 104.8(4) yes
C42 C44 F444 123.5(8) yes
F446 C44 F444 106.2(11) yes
C7 C101 F1011 105.9(9) yes
C7 C101 F1012 118.5(9) yes
F1011 C101 F1012 102.9(10) yes
C7 C101 F1013 117.4(9) yes
F1011 C101 F1013 107.0(10) yes
F1012 C101 F1013 103.8(9) yes

loop_
_geom_bond_atom_site_label_1
_geom_bond_atom_site_label_2
_geom_bond_distance
_geom_bond_publ_flag
Ni1 N1 1.994(3) yes
Ni1 N2 1.935(3) yes
Ni1 N3 2.002(3) yes
Ni1 N4 1.932(3) yes
Ni2 O1 2.206(5) yes
Ni2 N5 2.035(4) yes
Ni2 N6 1.993(3) yes
Ni2 N7 2.030(3) yes
Ni2 N8 1.980(3) yes
F101 C10 1.358(14) yes
F102 C10 1.304(13) yes
F103 C10 1.242(12) yes
F111 C11 1.331(5) yes
F112 C11 1.279(5) yes
F113 C11 1.397(5) yes
F114 C11 1.231(4) yes
F115 C11 1.403(6) yes
F116 C11 1.302(5) yes
F211 C21 1.343(7) yes
F212 C21 1.346(6) yes
F213 C21 1.337(6) yes
F221 C22 1.323(5) yes
F222 C22 1.381(7) yes
F223 C22 1.276(6) yes
F224 C22 1.309(11) yes
F225 C22 1.307(13) yes
F226 C22 1.374(11) yes
F321 C32 1.344(5) yes
F322 C32 1.347(6) yes
F323 C32 1.352(6) yes
F331 C33 1.346(5) yes
F332 C33 1.333(5) yes
F333 C33 1.344(6) yes
F431 C43 1.351(5) yes
F432 C43 1.334(5) yes
F433 C43 1.348(5) yes
F441 C44 1.459(5) yes
F442 C44 1.337(5) yes
F443 C44 1.229(5) yes
F444 C44 1.430(5) yes
F445 C44 1.470(5) yes
F446 C44 1.439(5) yes
F1011 C101 1.405(16) yes
F1012 C101 1.363(14) yes
F1013 C101 1.353(15) yes
O1 H1 0.94(3) no
O1 H2 0.94(3) no
N1 C1 1.331(6) yes
N1 C5 1.369(5) yes
N2 C6 1.377(5) yes
N2 C9 1.349(5) yes
N3 C12 1.350(5) yes
N3 C16 1.360(5) yes
N4 C17 1.370(5) yes
N4 C20 1.361(5) yes
N5 C23 1.332(5) yes
N5 C27 1.366(5) yes
N6 C28 1.359(5) yes
N6 C31 1.363(5) yes
N7 C34 1.338(5) yes
N7 C38 1.359(4) yes
N8 C39 1.365(4) yes
N8 C42 1.355(5) yes
C1 C2 1.383(8) yes
C1 H11 0.935 no
C2 C3 1.384(10) yes
C2 H21 0.924 no
C3 C4 1.355(9) yes
C3 H31 0.924 no
C4 C5 1.391(6) yes
C4 H41 0.936 no
C5 C6 1.450(6) yes
C6 C7 1.399(6) yes
C7 C8 1.390(8) yes
C7 C10 1.514(5) yes
C7 C8 1.390(8) yes
C7 C101 1.548(5) yes
C8 C9 1.380(6) yes
C8 H81 0.926 no
C9 C11 1.465(7) yes
C12 C13 1.365(6) yes
C12 H121 0.938 no
C13 C14 1.378(7) yes
C13 H131 0.920 no
C14 C15 1.393(6) yes
C14 H141 0.937 no
C15 C16 1.392(5) yes
C15 H151 0.934 no
C16 C17 1.463(5) yes
C17 C18 1.392(5) yes
C18 C19 1.430(6) yes
C18 C21 1.465(6) yes
C19 C20 1.372(6) yes
C19 H191 0.929 no
C20 C22 1.471(7) yes
C23 C24 1.390(7) yes
C23 H231 0.921 no
C24 C25 1.385(7) yes
C24 H241 0.941 no
C25 C26 1.380(7) yes
C25 H251 0.930 no
C26 C27 1.390(7) yes
C26 H261 0.928 no
C27 C28 1.462(6) yes
C28 C29 1.400(5) yes
C29 C30 1.403(7) yes
C29 C32 1.468(6) yes
C30 C31 1.376(6) yes
C30 H301 0.933 no
C31 C33 1.473(7) yes
C34 C35 1.380(6) yes
C34 H341 0.926 no
C35 C36 1.380(7) yes
C35 H351 0.937 no
C36 C37 1.384(6) yes
C36 H361 0.945 no
C37 C38 1.387(5) yes
C37 H371 0.928 no
C38 C39 1.470(5) yes
C39 C40 1.401(5) yes
C40 C41 1.398(5) yes
C40 C43 1.479(5) yes
C41 C42 1.382(5) yes
C41 H411 0.926 no
C42 C44 1.480(6) yes

loop_
_geom_hbond_atom_site_label_D
_geom_hbond_atom_site_label_H
_geom_hbond_atom_site_label_A
_geom_hbond_distance_DH
_geom_hbond_distance_HA
_geom_hbond_distance_DA
_geom_hbond_angle_DHA
_geom_hbond_publ_flag
O1 H1 F333 0.94(4) 1.94(4) 2.877(7) 175(4) yes

loop_
_geom_torsion_atom_site_label_1
_geom_torsion_atom_site_label_2
_geom_torsion_atom_site_label_3
_geom_torsion_atom_site_label_4
_geom_torsion
_geom_torsion_publ_flag
N2 Ni1 N1 C1 178.7(4) no
N2 Ni1 N1 C5 -0.7(3) no
N3 Ni1 N1 C1 64.9(4) no
N3 Ni1 N1 C5 -114.5(3) no
N4 Ni1 N1 C1 -21.3(4) no
N4 Ni1 N1 C5 159.4(3) no
N1 Ni1 N2 C6 -1.0(3) no
N1 Ni1 N2 C9 -176.2(4) no
N3 Ni1 N2 C6 101.5(3) no
N3 Ni1 N2 C9 -73.8(4) no
N4 Ni1 N2 C6 -122.2(4) no
N4 Ni1 N2 C9 62.5(6) no
N1 Ni1 N3 C12 79.5(4) no
N1 Ni1 N3 C16 -100.3(3) no
N2 Ni1 N3 C12 -9.0(4) no
N2 Ni1 N3 C16 171.3(2) no
N4 Ni1 N3 C12 -173.6(4) no
N4 Ni1 N3 C16 6.6(3) no
N1 Ni1 N4 C17 93.3(3) no
N1 Ni1 N4 C20 -74.9(4) no
N2 Ni1 N4 C17 -149.9(3) no
N2 Ni1 N4 C20 41.9(7) no
N3 Ni1 N4 C17 -9.2(3) no
N3 Ni1 N4 C20 -177.5(4) no
O1 Ni2 N6 C28 -135.0(3) no
O1 Ni2 N6 C31 60.5(4) no
N5 Ni2 N6 C28 -11.4(3) no
N5 Ni2 N6 C31 -175.9(4) no
N7 Ni2 N6 C28 84.8(3) no
N7 Ni2 N6 C31 -79.7(4) no
O1 Ni2 N7 C34 -92.6(4) no
O1 Ni2 N7 C38 86.2(4) no
N5 Ni2 N7 C34 87.5(4) no
N5 Ni2 N7 C38 -93.7(3) no
N6 Ni2 N7 C34 5.3(4) no
N6 Ni2 N7 C38 -175.9(3) no
N8 Ni2 N7 C34 -174.1(4) no
N8 Ni2 N7 C38 4.7(3) no
O1 Ni2 N8 C39 -149.3(3) no
O1 Ni2 N8 C42 49.6(4) no
N5 Ni2 N8 C39 87.3(3) no
N5 Ni2 N8 C42 -73.8(4) no
N7 Ni2 N8 C39 -9.1(3) no
N7 Ni2 N8 C42 -170.2(4) no
N7 Ni2 N5 C23 85.3(4) no
N7 Ni2 N5 C27 -88.0(3) no
N8 Ni2 N5 C23 2.5(4) no
O1 Ni2 N5 C23 -94.7(4) no
O1 Ni2 N5 C27 92.1(3) no
N6 Ni2 N5 C23 -176.3(4) no
N6 Ni2 N5 C27 10.5(3) no
N8 Ni2 N5 C27 -170.7(3) no
C1 N1 C5 C6 -177.3(4) no
C5 N1 C1 C2 0.0(7) no
C1 N1 C5 C4 1.6(6) no
Ni1 N1 C1 C2 -179.3(4) no
Ni1 N1 C5 C4 -179.0(3) no
Ni1 N1 C5 C6 2.1(4) no
Ni1 N2 C6 C5 2.4(5) no
Ni1 N2 C9 C11 -4.1(7) no
C6 N2 C9 C8 0.3(5) no
C6 N2 C9 C11 -179.5(4) no
Ni1 N2 C6 C7 -176.8(3) no
C9 N2 C6 C5 179.2(4) no
C9 N2 C6 C7 -0.1(5) no
Ni1 N2 C9 C8 175.8(3) no
C12 N3 C16 C17 177.4(3) no
C16 N3 C12 C13 0.3(6) no
Ni1 N3 C16 C15 179.1(3) no
Ni1 N3 C12 C13 -179.5(3) no
C12 N3 C16 C15 -0.8(6) no
Ni1 N3 C16 C17 -2.8(4) no
C20 N4 C17 C16 -177.9(3) no
Ni1 N4 C17 C18 -171.3(3) no
Ni1 N4 C17 C16 10.4(4) no
C17 N4 C20 C19 0.0(5) no
C17 N4 C20 C22 -179.0(4) no
Ni1 N4 C20 C19 168.8(3) no
Ni1 N4 C20 C22 -10.2(7) no
C20 N4 C17 C18 0.4(4) no
Ni2 N5 C27 C26 172.2(3) no
Ni2 N5 C27 C28 -7.6(4) no
Ni2 N5 C23 C24 -172.7(4) no
C27 N5 C23 C24 0.1(6) no
C23 N5 C27 C26 -1.4(6) no
C23 N5 C27 C28 178.7(3) no
C31 N6 C28 C29 -0.3(4) no
C28 N6 C31 C30 0.9(4) no
Ni2 N6 C31 C30 166.0(3) no
Ni2 N6 C31 C33 -18.1(6) no
Ni2 N6 C28 C27 10.8(4) no
Ni2 N6 C28 C29 -169.6(3) no
C31 N6 C28 C27 -180.0(3) no
C28 N6 C31 C33 176.8(3) no
C34 N7 C38 C37 -0.7(6) no
C34 N7 C38 C39 179.3(3) no
Ni2 N7 C34 C35 179.9(3) no
C38 N7 C34 C35 1.1(6) no
Ni2 N7 C38 C37 -179.6(3) no
Ni2 N7 C38 C39 0.4(4) no
Ni2 N8 C42 C44 -17.6(6) no
C39 N8 C42 C41 0.0(4) no
C39 N8 C42 C44 -179.6(3) no
Ni2 N8 C39 C38 12.1(4) no
Ni2 N8 C39 C40 -166.7(2) no
C42 N8 C39 C38 179.1(3) no
C42 N8 C39 C40 0.3(4) no
Ni2 N8 C42 C41 161.9(3) no
N1 C1 C2 C3 -1.6(8) no
C1 C2 C3 C4 1.5(9) no
C2 C3 C4 C5 0.1(8) no
C3 C4 C5 C6 177.0(5) no
C3 C4 C5 N1 -1.7(7) no
N1 C5 C6 N2 -3.0(5) no
N1 C5 C6 C7 176.0(5) no
C4 C5 C6 C7 -2.8(8) no
C4 C5 C6 N2 178.2(4) no
N2 C6 C7 C8 -0.1(5) no
N2 C6 C7 C101 178.1(6) no
C5 C6 C7 C8 -179.2(5) no
C5 C6 C7 C101 -0.9(9) no
C6 C7 C8 C9 0.3(5) no
C101 C7 C8 C9 -177.5(8) no
C6 C7 C101 F1011 -173.0(7) no
C6 C7 C101 F1012 -58.3(12) no
C8 C7 C101 F1012 119.4(10) no
C8 C7 C101 F1013 -114.6(10) no
C8 C7 C101 F1011 4.7(13) no
C6 C7 C101 F1013 67.8(11) no
C7 C8 C9 C11 179.4(4) no
C7 C8 C9 N2 -0.4(5) no
N2 C9 C11 F113 149.56 no
N2 C9 C11 F111 -98.01 no
N2 C9 C11 F112 25.59 no
C8 C9 C11 F111 82.18 no
C8 C9 C11 F112 -154.22 no
C8 C9 C11 F113 -30.25 no
N3 C12 C13 C14 -0.1(7) no
C12 C13 C14 C15 0.3(7) no
C13 C14 C15 C16 -0.7(6) no
C14 C15 C16 N3 1.0(6) no
C14 C15 C16 C17 -177.0(4) no
N3 C16 C17 C18 177.4(4) no
C15 C16 C17 N4 173.3(4) no
C15 C16 C17 C18 -4.5(7) no
N3 C16 C17 N4 -4.8(5) no
N4 C17 C18 C21 178.8(5) no
C16 C17 C18 C19 177.2(4) no
N4 C17 C18 C19 -0.7(5) no
C16 C17 C18 C21 -3.3(8) no
C17 C18 C19 C20 0.6(5) no
C21 C18 C19 C20 -178.9(4) no
C17 C18 C21 F211 -48.8(7) no
C17 C18 C21 F212 70.7(7) no
C17 C18 C21 F213 -169.2(5) no
C19 C18 C21 F211 130.6(4) no
C19 C18 C21 F213 10.2(7) no
C19 C18 C21 F212 -109.9(5) no
C18 C19 C20 C22 178.5(5) no
C18 C19 C20 N4 -0.4(5) no
N4 C20 C22 F223 41.12 no
N4 C20 C22 F222 -67.17 no
C19 C20 C22 F223 -137.67 no
C19 C20 C22 F221 1.07 no
C19 C20 C22 F222 114.03 no
N4 C20 C22 F221 179.87 no
N5 C23 C24 C25 1.5(7) no
C23 C24 C25 C26 -1.7(8) no
C24 C25 C26 C27 0.5(8) no
C25 C26 C27 N5 1.1(6) no
C25 C26 C27 C28 -179.0(4) no
N5 C27 C28 N6 -2.0(5) no
N5 C27 C28 C29 178.5(4) no
C26 C27 C28 N6 178.2(4) no
C26 C27 C28 C29 -1.4(7) no
N6 C28 C29 C30 -0.3(5) no
N6 C28 C29 C32 -178.1(4) no
C27 C28 C29 C30 179.2(4) no
C27 C28 C29 C32 1.4(8) no
C28 C29 C30 C31 0.9(5) no
C32 C29 C30 C31 178.8(4) no
C28 C29 C32 F321 -55.6(7) no
C28 C29 C32 F322 64.6(6) no
C28 C29 C32 F323 -176.1(4) no
C30 C29 C32 F321 127.0(5) no
C30 C29 C32 F322 -112.9(5) no
C30 C29 C32 F323 6.4(7) no
C29 C30 C31 N6 -1.1(5) no
C29 C30 C31 C33 -176.7(4) no
N6 C31 C33 F331 167.5(3) no
N6 C31 C33 F332 47.0(5) no
N6 C31 C33 F333 -73.8(5) no
C30 C31 C33 F331 -17.4(6) no
C30 C31 C33 F332 -137.8(4) no
C30 C31 C33 F333 101.4(5) no
N7 C34 C35 C36 0.0(7) no
C34 C35 C36 C37 -1.5(6) no
C35 C36 C37 C38 1.8(6) no
C36 C37 C38 N7 -0.7(6) no
C36 C37 C38 C39 179.3(4) no
N7 C38 C39 N8 -8.2(5) no
N7 C38 C39 C40 170.1(4) no
C37 C38 C39 N8 171.8(4) no
C37 C38 C39 C40 -9.9(7) no
N8 C39 C40 C41 -0.5(4) no
N8 C39 C40 C43 174.8(4) no
C38 C39 C40 C41 -178.9(4) no
C38 C39 C40 C43 -3.6(7) no
C39 C40 C41 C42 0.4(4) no
C43 C40 C41 C42 -175.2(4) no
C39 C40 C43 F431 -57.7(6) no
C39 C40 C43 F432 -176.8(4) no
C39 C40 C43 F433 62.1(5) no
C41 C40 C43 F431 116.8(4) no
C41 C40 C43 F432 -2.3(6) no
C41 C40 C43 F433 -123.3(4) no
C40 C41 C42 N8 -0.2(4) no
C40 C41 C42 C44 179.2(4) no
N8 C42 C44 F441 169.63 no
N8 C42 C44 F442 -84.43 no
N8 C42 C44 F443 51.69 no
C41 C42 C44 F441 -9.79 no
C41 C42 C44 F442 96.15 no
C41 C42 C44 F443 -127.73 no
